data_4318949
loop_
_publ_author_name
'Athanassios K. Boudalis'
'Nikolia Lalioti'
'Georgios A. Spyroulias'
'Catherine P. Raptopoulou'
'Aris Terzis'
'Azzedine Bousseksou'
'Vassilis Tangoulis'
'Jean-Pierre Tuchagues'
'Spyros P. Perlepes'

_publ_section_title
;
 Novel Rectangular [Fe4(\m4-OHO)(\m-OH)2]7+ versus "Butterfly"
 [Fe4(\m3-O)2]8+ Core Topology in the FeIII/RCO2-/phen Reaction Systems (R
 = Me, Ph; phen = 1,10-Phenanthroline): Preparation and Properties of
 [Fe4(OHO)(OH)2(O2CMe)4(phen)4](ClO4)3, [Fe4O2(O2CPh)7(phen)2](ClO4), and
 [Fe4O2(O2CPh)8(phen)2]
;
_journal_name_full 'Inorganic Chemistry'
_journal_page_first 6474
_journal_page_last 6487
_journal_paper_doi 10.1021/ic025795k
_journal_volume 41
_journal_year 2002
_chemical_formula_sum 'C80 H60 Fe4 N4 O20'
_chemical_formula_weight 1620.72
_chemical_name_systematic
;
 ?
;
_space_group_IT_number 15
_symmetry_cell_setting monoclinic
_symmetry_space_group_name_Hall '-I 2ya'
_symmetry_space_group_name_H-M 'I 1 2/a 1'
_atom_sites_solution_hydrogens geom
_atom_sites_solution_primary direct
_atom_sites_solution_secondary difmap
_audit_creation_method shelxl
_cell_angle_alpha 90.00
_cell_angle_beta 113.21(2)
_cell_angle_gamma 90.00
_cell_formula_units_Z 4
_cell_length_a 18.79(1)
_cell_length_b 22.80(1)
_cell_length_c 20.74(1)
_cell_measurement_reflns_used 25
_cell_measurement_temperature 298
_cell_measurement_theta_max 11.9
_cell_measurement_theta_min 5.4
_cell_volume 8166(7)
_computing_cell_refinement
;
Program LEAST (UCLA Crystallographic package, C.E.Strouse 1994)
;
_computing_data_collection
;
Program COLLECT (UCLA Crystallographic package, C.E.Strouse 1994)
;
_computing_data_reduction
;
Program REDUCE (UCLA Crystallographic package, C.E.Strouse 1994)
;
_computing_molecular_graphics ORTEP
_computing_structure_refinement 'SHELXL-93 (sheldrick, 1993)'
_computing_structure_solution 'SHELXS-86 (Sheldrick, 1986)'
_diffrn_ambient_temperature 298
_diffrn_measurement_device 'Crystal Logic Dual Goniometer'
_diffrn_measurement_method 'theta-2theta scans'
_diffrn_radiation_monochromator graphite
_diffrn_radiation_source 'fine-focus sealed tube'
_diffrn_radiation_type Mok\a
_diffrn_radiation_wavelength 0.71073
_diffrn_reflns_av_R_equivalents 0.0294
_diffrn_reflns_av_sigmaI/netI 0.0718
_diffrn_reflns_limit_h_max 0
_diffrn_reflns_limit_h_min -21
_diffrn_reflns_limit_k_max 26
_diffrn_reflns_limit_k_min 0
_diffrn_reflns_limit_l_max 23
_diffrn_reflns_limit_l_min -22
_diffrn_reflns_number 6765
_diffrn_reflns_theta_max 24.23
_diffrn_reflns_theta_min 2.14
_diffrn_standards_decay_% -2.9
_diffrn_standards_interval_count 97
_diffrn_standards_number 3
_exptl_absorpt_coefficient_mu 0.766
_exptl_absorpt_correction_T_max 1.00
_exptl_absorpt_correction_T_min 0.88
_exptl_absorpt_correction_type 'psi-scan empirical'
_exptl_crystal_colour red
_exptl_crystal_density_diffrn 1.318
_exptl_crystal_density_meas 1.29
_exptl_crystal_density_method 'floating method'
_exptl_crystal_description parallelipiped
_exptl_crystal_F_000 3328
_exptl_crystal_size_max 0.40
_exptl_crystal_size_mid 0.24
_exptl_crystal_size_min 0.12
_refine_diff_density_max 0.600
_refine_diff_density_min -0.339
_refine_diff_density_rms 0.081
_refine_ls_extinction_method none
_refine_ls_goodness_of_fit_all 1.161
_refine_ls_goodness_of_fit_obs 1.255
_refine_ls_matrix_type full
_refine_ls_number_parameters 596
_refine_ls_number_reflns 6292
_refine_ls_number_restraints 0
_refine_ls_restrained_S_all 1.192
_refine_ls_restrained_S_obs 1.255
_refine_ls_R_factor_all 0.1182
_refine_ls_R_factor_obs 0.0744
_refine_ls_shift/esd_max -0.008
_refine_ls_shift/esd_mean 0.000
_refine_ls_structure_factor_coef Fsqd
_refine_ls_weighting_details 'w=1/[\s^2^(fo^2^)+(0.0820p)^2^+25.7531p] where p=(fo^2^+2fc^2^)/3'
_refine_ls_weighting_scheme calc
_refine_ls_wR_factor_all 0.2105
_refine_ls_wR_factor_obs 0.1804
_reflns_number_observed 4438
_reflns_number_total 6469
_reflns_observed_criterion >2sigma(i)
_cod_data_source_file ic025795k-2_s2_2.cif
_cod_data_source_block COMPOUND3
_cod_depositor_comments
;
The following automatic conversions were performed:

'_refine_ls_structure_factor_coef' value 'fsqd' changed to 'Fsqd'
according to the built-in table from CIF Core dictionary named
'cif_core.dic' version 2.4.1 from
2010-06-29.

'_atom_site_thermal_displace_type' value 'uani' changed
to 'Uani' according to the built-in table from CIF Core dictionary
named 'cif_core.dic' version 2.4.1 from 2010-06-29 (53
times).

'_atom_site_thermal_displace_type' value 'uiso' changed to
'Uiso' according to the built-in table from CIF Core dictionary named
'cif_core.dic' version 2.4.1 from 2010-06-29 (31
time).

'_atom_site_refinement_flags' value 'r' changed to 'R'
according to the built-in table from CIF Core dictionary named
'cif_core.dic' version 2.4.1 from 2010-06-29 (2
times).

'_atom_site_refinement_flags' value 'p' changed to 'P'
according to the built-in table from CIF Core dictionary named
'cif_core.dic' version 2.4.1 from 2010-06-29 (3 times).

Automatic conversion script
Id: cif_fix_values 1646 2011-03-28 12:23:43Z adriana 

The following automatic conversions were performed:

'_refine_ls_weighting_scheme' value 'calc
w=1/[\s^2^(fo^2^)+(0.0820p)^2^+25.7531p] where p=(fo^2^+2fc^2^)/3'
was changed to 'calc'. New tag '_refine_ls_weighting_details' was
created. The value of the new tag was set to
'w=1/[\s^2^(fo^2^)+(0.0820p)^2^+25.7531p] where p=(fo^2^+2fc^2^)/3'.

Automatic conversion script
Id: cif_fix_values 3143 2015-03-26 13:38:13Z robertas 
;
_cod_original_cell_volume 8166(1)
_cod_database_code 4318949

loop_
_symmetry_equiv_pos_as_xyz
'x, y, z'
'x+1/2, -y, z'
'x+1/2, y+1/2, z+1/2'
'x+1, -y+1/2, z+1/2'
'-x, -y, -z'
'-x-1/2, y, -z'
'-x+1/2, -y+1/2, -z+1/2'
'-x, y+1/2, -z+1/2'

loop_
_atom_site_aniso_label
_atom_site_aniso_U_11
_atom_site_aniso_U_22
_atom_site_aniso_U_33
_atom_site_aniso_U_23
_atom_site_aniso_U_13
_atom_site_aniso_U_12
fe1 0.0456(5) 0.0387(5) 0.0597(6) -0.0048(4) 0.0258(4) -0.0025(4)
fe2 0.0421(5) 0.0427(5) 0.0522(5) -0.0009(4) 0.0193(4) -0.0043(4)
o1 0.051(3) 0.052(3) 0.072(3) -0.002(2) 0.027(2) 0.008(2)
o2 0.045(2) 0.054(3) 0.076(3) -0.006(2) 0.029(2) -0.009(2)
o3 0.054(3) 0.042(2) 0.075(3) -0.008(2) 0.038(2) -0.007(2)
o4 0.055(3) 0.041(2) 0.078(3) -0.015(2) 0.031(2) -0.003(2)
o5 0.053(3) 0.058(3) 0.058(3) 0.002(2) 0.022(2) -0.005(2)
o6 0.056(3) 0.082(3) 0.050(3) 0.005(2) 0.021(2) -0.001(2)
o7 0.042(2) 0.039(2) 0.054(2) 0.001(2) 0.020(2) -0.002(2)
o8 0.060(3) 0.044(2) 0.068(3) -0.010(2) 0.032(2) -0.012(2)
n1 0.053(3) 0.046(3) 0.051(3) -0.003(2) 0.026(3) -0.008(2)
n2 0.049(3) 0.039(3) 0.069(4) -0.010(2) 0.027(3) -0.003(2)
c1 0.051(4) 0.047(4) 0.064(4) -0.007(3) 0.026(3) -0.006(3)
c2 0.074(5) 0.042(4) 0.074(5) -0.016(3) 0.030(4) -0.020(3)
c3 0.074(5) 0.059(4) 0.062(4) -0.001(4) 0.026(4) -0.027(4)
c4 0.053(4) 0.067(4) 0.051(4) -0.002(3) 0.019(3) -0.021(3)
c5 0.071(5) 0.076(5) 0.064(5) -0.005(4) 0.036(4) -0.023(4)
c6 0.059(4) 0.091(6) 0.065(5) -0.008(4) 0.033(4) -0.019(4)
c7 0.051(4) 0.074(5) 0.054(4) -0.010(4) 0.019(3) 0.002(3)
c8 0.068(5) 0.082(6) 0.076(6) -0.022(5) 0.037(5) 0.002(4)
c9 0.083(6) 0.059(5) 0.084(6) -0.019(4) 0.040(5) 0.003(4)
c10 0.065(5) 0.057(4) 0.079(5) -0.018(4) 0.035(4) -0.001(4)
c11 0.046(3) 0.052(4) 0.050(4) -0.005(3) 0.018(3) -0.001(3)
c12 0.038(3) 0.054(4) 0.046(3) 0.004(3) 0.007(3) -0.002(3)
c21 0.043(4) 0.052(4) 0.069(5) 0.012(3) 0.030(4) -0.003(3)
c22 0.044(4) 0.072(5) 0.091(6) 0.026(4) 0.024(4) 0.005(4)
c23 0.079(7) 0.090(7) 0.130(10) 0.024(7) 0.047(7) 0.026(6)
c24 0.099(11) 0.113(12) 0.240(25) 0.065(15) 0.076(14) 0.057(10)
c25 0.086(10) 0.139(16) 0.268(26) 0.101(18) 0.031(13) 0.031(11)
c26 0.091(9) 0.154(13) 0.144(13) 0.063(11) -0.019(9) -0.017(9)
c27 0.067(6) 0.102(8) 0.112(9) 0.020(7) 0.014(6) 0.000(6)
c31 0.047(4) 0.044(3) 0.051(4) -0.002(3) 0.012(3) -0.006(3)
c32 0.051(4) 0.047(4) 0.061(4) 0.000(3) 0.022(3) -0.007(3)
c33 0.092(7) 0.049(5) 0.112(8) -0.012(5) 0.060(6) -0.006(4)
c34 0.114(9) 0.046(5) 0.172(12) -0.016(6) 0.080(9) -0.004(5)
c35 0.105(7) 0.045(5) 0.129(8) 0.005(5) 0.051(6) -0.012(5)
c36 0.085(6) 0.069(5) 0.114(7) 0.006(5) 0.049(6) -0.022(5)
c37 0.070(5) 0.048(4) 0.092(6) -0.009(4) 0.042(5) -0.009(4)
c41 0.067(5) 0.043(4) 0.056(4) 0.008(3) 0.021(4) -0.002(3)
c42 0.072(5) 0.059(4) 0.057(4) 0.006(3) 0.022(4) -0.018(4)
c43 0.092(8) 0.171(11) 0.065(6) -0.014(6) 0.039(6) -0.030(8)
c44 0.147(13) 0.277(20) 0.063(7) -0.035(9) 0.045(8) -0.052(13)
c45 0.154(15) 0.237(19) 0.068(8) -0.040(10) 0.013(9) -0.075(13)
c46 0.107(9) 0.141(10) 0.079(7) -0.002(7) 0.007(7) -0.045(8)
c47 0.079(6) 0.096(6) 0.065(5) -0.005(5) 0.026(5) -0.025(5)
o9 0.107(5) 0.064(3) 0.111(5) -0.007(3) 0.075(4) -0.014(3)
c51 0.058(4) 0.054(4) 0.063(4) 0.002(3) 0.023(4) -0.015(3)
c52 0.064(4) 0.048(4) 0.067(4) -0.007(3) 0.023(4) -0.003(3)
c53 0.086(6) 0.062(5) 0.079(6) -0.002(4) 0.039(5) -0.008(4)
c54 0.105(7) 0.070(6) 0.115(8) 0.009(5) 0.059(7) -0.019(5)
c55 0.136(10) 0.060(6) 0.145(10) 0.000(6) 0.069(8) -0.012(6)
c56 0.137(10) 0.059(6) 0.138(9) 0.001(6) 0.072(8) 0.018(6)
c57 0.084(6) 0.063(5) 0.113(7) -0.004(5) 0.052(6) 0.002(4)

loop_
_atom_site_label
_atom_site_type_symbol
_atom_site_fract_x
_atom_site_fract_y
_atom_site_fract_z
_atom_site_U_iso_or_equiv
_atom_site_thermal_displace_type
_atom_site_occupancy
_atom_site_calc_flag
_atom_site_refinement_flags
_atom_site_disorder_group
fe1 fe 0.31637(5) 0.35134(4) 0.39577(5) 0.0464(3) Uani 1 d . .
fe2 fe 0.32481(5) 0.39207(4) 0.55913(5) 0.0454(3) Uani 1 d . .
o1 o 0.4152(3) 0.3165(2) 0.4713(3) 0.0578(11) Uani 1 d . .
o2 o 0.4333(2) 0.3750(2) 0.5634(2) 0.0569(11) Uani 1 d . .
o3 o 0.2638(3) 0.2741(2) 0.3894(2) 0.0533(11) Uani 1 d . .
o4 o 0.1737(3) 0.2995(2) 0.4310(2) 0.0565(12) Uani 1 d . .
o5 o 0.2701(3) 0.3790(2) 0.6956(2) 0.0562(11) Uani 1 d . .
o6 o 0.3721(3) 0.3909(2) 0.6659(2) 0.0625(12) Uani 1 d . .
o7 o 0.2834(2) 0.3890(2) 0.4564(2) 0.0447(9) Uani 1 d . .
o8 o 0.3406(3) 0.4791(2) 0.5629(2) 0.0550(11) Uani 1 d . .
n1 n 0.3815(3) 0.4252(2) 0.3838(3) 0.0483(12) Uani 1 d . .
n2 n 0.3711(3) 0.3187(2) 0.3263(3) 0.0513(13) Uani 1 d . .
c1 c 0.3875(4) 0.4769(3) 0.4139(4) 0.053(2) Uani 1 d . .
c2 c 0.4286(4) 0.5230(3) 0.4029(4) 0.063(2) Uani 1 d . .
c3 c 0.4668(5) 0.5161(3) 0.3588(4) 0.065(2) Uani 1 d . .
c4 c 0.4613(4) 0.4608(3) 0.3254(3) 0.058(2) Uani 1 d . .
c5 c 0.5016(5) 0.4474(4) 0.2816(4) 0.067(2) Uani 1 d . .
c6 c 0.5011(4) 0.3942(4) 0.2557(4) 0.069(2) Uani 1 d . .
c7 c 0.4577(4) 0.3472(3) 0.2698(4) 0.060(2) Uani 1 d . .
c8 c 0.4554(5) 0.2891(4) 0.2469(5) 0.072(2) Uani 1 d . .
c9 c 0.4125(5) 0.2491(4) 0.2625(5) 0.073(2) Uani 1 d . .
c10 c 0.3705(4) 0.2648(3) 0.3019(4) 0.065(2) Uani 1 d . .
c11 c 0.4151(4) 0.3596(3) 0.3108(3) 0.0493(15) Uani 1 d . .
c12 c 0.4187(3) 0.4167(3) 0.3401(3) 0.0485(15) Uani 1 d . .
c21 c 0.4497(4) 0.3316(3) 0.5341(4) 0.052(2) Uani 1 d . .
c22 c 0.5179(4) 0.2947(4) 0.5790(5) 0.070(2) Uani 1 d . .
c23 c 0.5400(6) 0.2459(5) 0.5521(7) 0.098(3) Uani 1 d . .
c24 c 0.6005(12) 0.2119(9) 0.5955(19) 0.148(9) Uani 1 d . .
c25 c 0.6397(10) 0.2247(9) 0.6620(15) 0.177(11) Uani 1 d . .
c26 c 0.6203(8) 0.2724(8) 0.6908(9) 0.150(6) Uani 1 d . .
h26 h 0.6478(8) 0.2815(8) 0.7379(9) 0.165(55) Uiso 1 calc R .
c27 c 0.5578(6) 0.3082(6) 0.6486(7) 0.100(3) Uani 1 d . .
c31 c 0.2106(4) 0.2625(3) 0.4110(3) 0.050(2) Uani 1 d . .
c32 c 0.1880(4) 0.1995(3) 0.4120(4) 0.053(2) Uani 1 d . .
c33 c 0.2214(6) 0.1555(4) 0.3888(6) 0.078(3) Uani 1 d . .
c34 c 0.1982(7) 0.0985(4) 0.3886(8) 0.103(4) Uani 1 d . .
c35 c 0.1420(6) 0.0843(4) 0.4106(6) 0.091(3) Uani 1 d . .
c36 c 0.1076(6) 0.1274(4) 0.4339(5) 0.086(3) Uani 1 d . .
c37 c 0.1318(5) 0.1849(3) 0.4351(4) 0.067(2) Uani 1 d . .
c41 c 0.3403(4) 0.3917(3) 0.7086(4) 0.056(2) Uani 1 d . .
c42 c 0.3912(4) 0.4082(3) 0.7825(4) 0.064(2) Uani 1 d . .
c43 c 0.3598(7) 0.4163(6) 0.8314(5) 0.107(4) Uani 1 d . .
c44 c 0.4066(11) 0.4301(8) 0.9003(6) 0.161(7) Uani 1 d . .
c45 c 0.4868(11) 0.4349(8) 0.9195(7) 0.162(7) Uani 1 d . .
c46 c 0.5185(8) 0.4257(6) 0.8713(6) 0.119(4) Uani 1 d . .
c47 c 0.4702(5) 0.4119(4) 0.8025(4) 0.081(2) Uani 1 d . .
o9 o 0.2845(4) 0.5037(2) 0.6340(3) 0.084(2) Uani 1 d . .
c51 c 0.3162(4) 0.5154(3) 0.5944(4) 0.059(2) Uani 1 d . .
c52 c 0.3298(4) 0.5789(3) 0.5826(4) 0.060(2) Uani 1 d . .
c53 c 0.3815(5) 0.5946(4) 0.5532(4) 0.074(2) Uani 1 d . .
c54 c 0.3993(6) 0.6522(4) 0.5487(6) 0.092(3) Uani 1 d . .
c55 c 0.3648(8) 0.6957(4) 0.5705(7) 0.109(4) Uani 1 d . .
c56 c 0.3127(7) 0.6809(4) 0.5996(6) 0.106(3) Uani 1 d . .
c57 c 0.2950(5) 0.6225(4) 0.6051(5) 0.083(2) Uani 1 d . .
h57 h 0.2593(5) 0.6129(4) 0.6242(5) 0.086(27) Uiso 1 calc R .
h1 h 0.3596(32) 0.4834(23) 0.4465(28) 0.038(15) Uiso 1 d . .
h2 h 0.4257(32) 0.5621(26) 0.4253(29) 0.042(15) Uiso 1 d . .
h3 h 0.4771(54) 0.5548(42) 0.3291(48) 0.120(32) Uiso 1 d . .
h5 h 0.5210(52) 0.4739(40) 0.2703(45) 0.092(31) Uiso 1 d . .
h6 h 0.5325(38) 0.3861(27) 0.2306(32) 0.053(18) Uiso 1 d . .
h8 h 0.4773(45) 0.2796(34) 0.2228(39) 0.070(25) Uiso 1 d . .
h9 h 0.4148(45) 0.2155(36) 0.2487(40) 0.076(25) Uiso 1 d . .
h10 h 0.3397(43) 0.2391(32) 0.3262(36) 0.075(22) Uiso 1 d . .
h23 h 0.5160(39) 0.2361(29) 0.5062(34) 0.046(21) Uiso 1 d . .
h24 h 0.6119(90) 0.1960(62) 0.5804(87) 0.118(63) Uiso 1 d . .
h25 h 0.6788(97) 0.1877(76) 0.6725(82) 0.218(67) Uiso 1 d . .
h27 h 0.5440(50) 0.3376(35) 0.6633(43) 0.069(30) Uiso 1 d . .
h33 h 0.2286(41) 0.1579(30) 0.3565(34) 0.044(22) Uiso 1 d . .
h34 h 0.2120(56) 0.0807(42) 0.3664(50) 0.090(35) Uiso 1 d . .
h35 h 0.1260(46) 0.0447(36) 0.4110(39) 0.079(23) Uiso 1 d . .
h36 h 0.0723(78) 0.1200(54) 0.4637(63) 0.167(47) Uiso 1 d . .
h37 h 0.1090(36) 0.2128(28) 0.4485(32) 0.047(18) Uiso 1 d . .
h43 h 0.3048(63) 0.4265(44) 0.8147(52) 0.118(37) Uiso 1 d . .
h44 h 0.3663(70) 0.4338(50) 0.9251(63) 0.148(43) Uiso 1 d . .
h45 h 0.5117(49) 0.4421(35) 0.9614(47) 0.077(25) Uiso 1 d . .
h46 h 0.5690(98) 0.4507(67) 0.8972(79) 0.211(63) Uiso 1 d . .
h47 h 0.4964(38) 0.4045(28) 0.7702(34) 0.056(19) Uiso 1 d . .
h53 h 0.4134(43) 0.5649(32) 0.5396(37) 0.071(22) Uiso 1 d . .
h54 h 0.4124(66) 0.6658(47) 0.5145(56) 0.129(41) Uiso 1 d . .
h55 h 0.3835(57) 0.7442(47) 0.5912(49) 0.127(33) Uiso 1 d . .
h56 h 0.2984(53) 0.7200(44) 0.6243(46) 0.115(31) Uiso 1 d . .
w1 o 0.7292(17) 0.4547(13) 0.2405(14) 0.158(10) Uiso 0.40 d P .
w2 o 0.7618(26) 0.4265(19) 0.2409(22) 0.178(15) Uiso 0.30 d P .
w3 o 0.7774(22) 0.4224(16) 0.1788(21) 0.179(13) Uiso 0.30 d P .

loop_
_atom_type_symbol
_atom_type_description
_atom_type_scat_dispersion_real
_atom_type_scat_dispersion_imag
_atom_type_scat_source
c c 0.0033 0.0016 'international tables vol c tables 4.2.6.8 and 6.1.1.4'
h h 0.0000 0.0000 'international tables vol c tables 4.2.6.8 and 6.1.1.4'
n n 0.0061 0.0033 'international tables vol c tables 4.2.6.8 and 6.1.1.4'
o o 0.0106 0.0060 'international tables vol c tables 4.2.6.8 and 6.1.1.4'
fe fe 0.3463 0.8444 'international tables vol c tables 4.2.6.8 and 6.1.1.4'

loop_
_geom_angle_atom_site_label_1
_geom_angle_atom_site_label_2
_geom_angle_atom_site_label_3
_geom_angle
_geom_angle_site_symmetry_1
_geom_angle_site_symmetry_3
_geom_angle_publ_flag
o7 fe1 o3 99.7(2) . . ?
o7 fe1 o5 97.6(2) . 6_656 ?
o3 fe1 o5 91.1(2) . 6_656 ?
o7 fe1 o1 96.1(2) . . ?
o3 fe1 o1 89.1(2) . . ?
o5 fe1 o1 166.1(2) 6_656 . ?
o7 fe1 n1 94.2(2) . . ?
o3 fe1 n1 166.1(2) . . ?
o5 fe1 n1 86.1(2) 6_656 . ?
o1 fe1 n1 90.4(2) . . ?
o7 fe1 n2 169.7(2) . . ?
o3 fe1 n2 90.3(2) . . ?
o5 fe1 n2 84.5(2) 6_656 . ?
o1 fe1 n2 81.6(2) . . ?
n1 fe1 n2 75.9(2) . . ?
o7 fe2 o7 83.0(2) 6_656 . ?
o7 fe2 o8 99.9(2) 6_656 . ?
o7 fe2 o8 93.8(2) . . ?
o7 fe2 o6 99.2(2) 6_656 . ?
o7 fe2 o6 176.4(2) . . ?
o8 fe2 o6 88.7(2) . . ?
o7 fe2 o2 165.5(2) 6_656 . ?
o7 fe2 o2 90.1(2) . . ?
o8 fe2 o2 93.2(2) . . ?
o6 fe2 o2 87.1(2) . . ?
o7 fe2 o4 87.3(2) 6_656 6_656 ?
o7 fe2 o4 93.1(2) . 6_656 ?
o8 fe2 o4 170.6(2) . 6_656 ?
o6 fe2 o4 84.1(2) . 6_656 ?
o2 fe2 o4 80.3(2) . 6_656 ?
o7 fe2 fe2 41.95(12) 6_656 6_656 ?
o7 fe2 fe2 41.15(12) . 6_656 ?
o8 fe2 fe2 96.42(13) . 6_656 ?
o6 fe2 fe2 141.15(14) . 6_656 ?
o2 fe2 fe2 130.70(15) . 6_656 ?
o4 fe2 fe2 93.03(13) 6_656 6_656 ?
c21 o1 fe1 128.9(4) . . ?
c21 o2 fe2 123.9(4) . . ?
c31 o3 fe1 126.5(4) . . ?
c31 o4 fe2 135.2(4) . 6_656 ?
c41 o5 fe1 130.1(4) . 6_656 ?
c41 o6 fe2 130.3(5) . . ?
fe1 o7 fe2 121.6(2) . 6_656 ?
fe1 o7 fe2 132.1(2) . . ?
fe2 o7 fe2 96.9(2) 6_656 . ?
c51 o8 fe2 126.7(4) . . ?
c1 n1 c12 118.2(5) . . ?
c1 n1 fe1 126.3(4) . . ?
c12 n1 fe1 115.5(4) . . ?
c10 n2 c11 117.2(6) . . ?
c10 n2 fe1 128.8(5) . . ?
c11 n2 fe1 113.9(4) . . ?
n1 c1 c2 123.6(7) . . ?
c3 c2 c1 119.9(7) . . ?
c2 c3 c4 117.9(6) . . ?
c12 c4 c3 118.1(6) . . ?
c12 c4 c5 118.7(7) . . ?
c3 c4 c5 123.0(6) . . ?
c6 c5 c4 122.2(8) . . ?
c5 c6 c7 120.8(7) . . ?
c8 c7 c11 116.6(7) . . ?
c8 c7 c6 125.2(7) . . ?
c11 c7 c6 118.2(7) . . ?
c9 c8 c7 120.1(8) . . ?
c8 c9 c10 120.2(8) . . ?
n2 c10 c9 122.8(8) . . ?
n2 c11 c7 123.0(6) . . ?
n2 c11 c12 117.1(5) . . ?
c7 c11 c12 119.8(6) . . ?
n1 c12 c4 122.4(6) . . ?
n1 c12 c11 117.5(6) . . ?
c4 c12 c11 120.1(6) . . ?
o1 c21 o2 126.3(6) . . ?
o1 c21 c22 117.1(7) . . ?
o2 c21 c22 116.7(7) . . ?
c27 c22 c23 118.6(9) . . ?
c27 c22 c21 120.2(9) . . ?
c23 c22 c21 121.1(9) . . ?
c24 c23 c22 119.5(19) . . ?
c25 c24 c23 122.5(25) . . ?
c24 c25 c26 120.2(19) . . ?
c25 c26 c27 119.3(17) . . ?
c22 c27 c26 119.9(14) . . ?
o4 c31 o3 125.9(6) . . ?
o4 c31 c32 116.1(6) . . ?
o3 c31 c32 118.0(6) . . ?
c37 c32 c33 118.2(7) . . ?
c37 c32 c31 120.1(6) . . ?
c33 c32 c31 121.6(7) . . ?
c32 c33 c34 120.4(9) . . ?
c35 c34 c33 121.3(10) . . ?
c34 c35 c36 119.4(9) . . ?
c35 c36 c37 119.4(9) . . ?
c32 c37 c36 121.3(8) . . ?
o6 c41 o5 126.3(6) . . ?
o6 c41 c42 116.0(7) . . ?
o5 c41 c42 117.7(6) . . ?
c43 c42 c47 119.6(8) . . ?
c43 c42 c41 120.2(8) . . ?
c47 c42 c41 120.1(7) . . ?
c42 c43 c44 120.6(12) . . ?
c43 c44 c45 119.0(13) . . ?
c46 c45 c44 120.7(12) . . ?
c45 c46 c47 119.2(12) . . ?
c42 c47 c46 120.9(10) . . ?
o9 c51 o8 125.8(6) . . ?
o9 c51 c52 118.6(7) . . ?
o8 c51 c52 115.6(6) . . ?
c57 c52 c53 118.5(7) . . ?
c57 c52 c51 120.5(7) . . ?
c53 c52 c51 120.9(7) . . ?
c54 c53 c52 120.7(9) . . ?
c55 c54 c53 121.2(10) . . ?
c54 c55 c56 118.7(9) . . ?
c55 c56 c57 120.4(9) . . ?
c52 c57 c56 120.4(9) . . ?
w1 w2 w3 115.2(49) . . ?

loop_
_geom_bond_atom_site_label_1
_geom_bond_atom_site_label_2
_geom_bond_distance
_geom_bond_site_symmetry_2
_geom_bond_publ_flag
fe1 o7 1.821(4) . ?
fe1 o3 1.998(4) . ?
fe1 o5 2.051(5) 6_656 ?
fe1 o1 2.059(5) . ?
fe1 n1 2.152(5) . ?
fe1 n2 2.203(5) . ?
fe2 o7 1.931(4) 6_656 ?
fe2 o7 1.961(4) . ?
fe2 o8 2.004(4) . ?
fe2 o6 2.036(5) . ?
fe2 o2 2.042(5) . ?
fe2 o4 2.120(4) 6_656 ?
fe2 fe2 2.913(2) 6_656 ?
o1 c21 1.252(8) . ?
o2 c21 1.263(8) . ?
o3 c31 1.273(7) . ?
o4 c31 1.260(7) . ?
o4 fe2 2.120(4) 6_656 ?
o5 c41 1.271(8) . ?
o5 fe1 2.051(5) 6_656 ?
o6 c41 1.249(8) . ?
o7 fe2 1.931(4) 6_656 ?
o8 c51 1.248(8) . ?
n1 c1 1.318(8) . ?
n1 c12 1.361(8) . ?
n2 c10 1.328(8) . ?
n2 c11 1.365(8) . ?
c1 c2 1.377(9) . ?
c2 c3 1.376(10) . ?
c3 c4 1.424(10) . ?
c4 c12 1.391(9) . ?
c4 c5 1.425(10) . ?
c5 c6 1.326(11) . ?
c6 c7 1.444(10) . ?
c7 c8 1.402(11) . ?
c7 c11 1.407(9) . ?
c8 c9 1.339(12) . ?
c9 c10 1.388(11) . ?
c11 c12 1.427(9) . ?
c21 c22 1.509(10) . ?
c22 c27 1.373(14) . ?
c22 c23 1.380(13) . ?
c23 c24 1.38(2) . ?
c24 c25 1.31(3) . ?
c25 c26 1.36(3) . ?
c26 c27 1.41(2) . ?
c31 c32 1.503(8) . ?
c32 c37 1.361(10) . ?
c32 c33 1.366(11) . ?
c33 c34 1.371(12) . ?
c34 c35 1.344(14) . ?
c35 c36 1.366(13) . ?
c36 c37 1.385(11) . ?
c41 c42 1.499(10) . ?
c42 c43 1.373(12) . ?
c42 c47 1.378(11) . ?
c43 c44 1.387(15) . ?
c44 c45 1.40(2) . ?
c45 c46 1.37(2) . ?
c46 c47 1.392(13) . ?
o9 c51 1.220(8) . ?
c51 c52 1.507(9) . ?
c52 c57 1.368(10) . ?
c52 c53 1.383(11) . ?
c53 c54 1.368(11) . ?
c54 c55 1.356(15) . ?
c55 c56 1.379(15) . ?
c56 c57 1.388(13) . ?
w1 w2 0.89(4) . ?
w2 w3 1.43(5) . ?
